data_6000540
loop_
_publ_author_name
'Favier, F.'
'Pascal, J. L.'
'Cunin, F.'
'Fitch, A. N.'
'Vaughan, G.'

_publ_section_title
;
 Thermal behavior and X-ray powder diffraction structures of two
 polymorphic phases of anhydrous Yb(ClO4)(3)
;
_journal_name_full 'Inorganic Chemistry'
_journal_page_first 1776
_journal_page_last 1780
_journal_paper_doi 10.1021/ic9712683
_journal_volume 37
_journal_year 1998
_chemical_formula_sum 'Cl3 O12 Yb'
_space_group_name_H-M_alt 'P 63/m'
_cell_angle_alpha 90.000
_cell_angle_beta 90.000
_cell_angle_gamma 120.000
_cell_length_a 9.2197
_cell_length_b 9.2197
_cell_length_c 5.5352
_cell_volume 407.47
_cod_database_code 6000540

loop_
_atom_site_label
_atom_site_fract_x
_atom_site_fract_y
_atom_site_fract_z
? ? ? ?
